data_7059490
loop_
_publ_author_name
'Morita, Masato'
'Yamada, Shigeyuki'
'Konno, Tsutomu'

_publ_section_title
;
 Fluorine-induced emission enhancement of tolanes via formation of tight
 molecular aggregates
;
_journal_issue 17
_journal_name_full 'New Journal of Chemistry'
_journal_page_first 6704
_journal_page_last 6708
_journal_paper_doi 10.1039/D0NJ01268H
_journal_volume 44
_journal_year 2020
_chemical_formula_moiety 'C16 H14 O2'
_chemical_formula_sum 'C16 H14 O2'
_chemical_formula_weight 238.27
_space_group_crystal_system monoclinic
_space_group_IT_number 14
_space_group_name_Hall '-P 2ybc'
_space_group_name_H-M_alt 'P 1 21/c 1'
_atom_sites_solution_hydrogens geom
_atom_sites_solution_primary dual
_audit_creation_date 2019-09-27
_audit_creation_method
;
Olex2 1.3
(compiled Sep 10 2019 10:52:38 for OlexSys, GUI svn.r5938)
;
_audit_update_record
;
2020-02-05 deposited with the CCDC.	2020-04-07 downloaded from the CCDC.
;
_cell_angle_alpha 90
_cell_angle_beta 90.705(5)
_cell_angle_gamma 90
_cell_formula_units_Z 2
_cell_length_a 8.5051(5)
_cell_length_b 5.7663(3)
_cell_length_c 13.3375(7)
_cell_measurement_reflns_used 2491
_cell_measurement_temperature 293
_cell_measurement_theta_max 29.8360
_cell_measurement_theta_min 2.4110
_cell_volume 654.06(6)
_computing_cell_refinement 'CrysAlisPro 1.171.39.43a (Rigaku OD, 2018)'
_computing_data_collection 'CrysAlisPro 1.171.39.43a (Rigaku OD, 2018)'
_computing_data_reduction 'CrysAlisPro 1.171.39.43a (Rigaku OD, 2018)'
_computing_molecular_graphics 'Olex2 1.3 (Dolomanov et al., 2009)'
_computing_publication_material 'Olex2 1.3 (Dolomanov et al., 2009)'
_computing_structure_refinement 'ShelXL 2018/3 (Sheldrick, 2015)'
_computing_structure_solution 'SHELXT 2018/2 (Sheldrick, 2018)'
_diffrn_ambient_temperature 293
_diffrn_detector 'CCD plate'
_diffrn_measured_fraction_theta_full 0.992
_diffrn_measured_fraction_theta_max 0.971
_diffrn_measurement_details
;
List of Runs (angles in degrees, time in seconds):

  # Type    Start    End  Width  t~exp~   \w     \q     \k     \f   Frames
#--------------------------------------------------------------------------
  1  \w    -10.00  15.00   0.25    0.51    --    5.00  26.00 -90.00  100
  2  \w     -2.00  44.00   0.25    0.51    --  -11.80  26.00 -90.00  184
  3  \w     15.00  69.00   0.25    0.51    --    5.00  57.00  30.00  216
  4  \w     53.00  78.00   0.25    0.51    --  -11.80  57.00 -30.00  100
  5  \w    -47.00   9.00   0.25    0.51    --  -11.80  57.00-180.00  224
  6  \w    -46.00  11.00   0.25    0.51    --  -11.80  57.00 -30.00  228
;
_diffrn_measurement_device 'four-circle diffractometer'
_diffrn_measurement_device_type 'XtaLAB AFC11 (RINC): Kappa single'
_diffrn_measurement_method '\w scans'
_diffrn_orient_matrix_type 'CrysAlisPro convention (1999,Acta A55,543-557)'
_diffrn_orient_matrix_UB_11 0.0040830000
_diffrn_orient_matrix_UB_12 0.1158531000
_diffrn_orient_matrix_UB_13 0.0178120000
_diffrn_orient_matrix_UB_21 -0.0832412000
_diffrn_orient_matrix_UB_22 0.0043428000
_diffrn_orient_matrix_UB_23 0.0019071000
_diffrn_orient_matrix_UB_31 0.0028059000
_diffrn_orient_matrix_UB_32 -0.0413282000
_diffrn_orient_matrix_UB_33 0.0500538000
_diffrn_radiation_monochromator mirror
_diffrn_radiation_probe x-ray
_diffrn_radiation_type 'Mo K\a'
_diffrn_radiation_wavelength 0.71073
_diffrn_reflns_av_R_equivalents 0.0155
_diffrn_reflns_av_unetI/netI 0.0169
_diffrn_reflns_Laue_measured_fraction_full 0.992
_diffrn_reflns_Laue_measured_fraction_max 0.971
_diffrn_reflns_limit_h_max 11
_diffrn_reflns_limit_h_min -10
_diffrn_reflns_limit_k_max 7
_diffrn_reflns_limit_k_min -7
_diffrn_reflns_limit_l_max 17
_diffrn_reflns_limit_l_min -17
_diffrn_reflns_number 4598
_diffrn_reflns_point_group_measured_fraction_full 0.992
_diffrn_reflns_point_group_measured_fraction_max 0.971
_diffrn_reflns_theta_full 25.242
_diffrn_reflns_theta_max 27.475
_diffrn_reflns_theta_min 2.395
_diffrn_source 'Rotating-anode X-ray tube'
_diffrn_source_type 'Rigaku (Mo) X-ray Source'
_exptl_absorpt_coefficient_mu 0.079
_exptl_absorpt_correction_T_max 1.00000
_exptl_absorpt_correction_T_min 0.68558
_exptl_absorpt_correction_type multi-scan
_exptl_absorpt_process_details
;
CrysAlisPro 1.171.39.43a (Rigaku Oxford Diffraction, 2018)
Empirical absorption correction using spherical harmonics,
 implemented in SCALE3 ABSPACK scaling algorithm.
;
_exptl_crystal_colour colourless
_exptl_crystal_colour_primary colourless
_exptl_crystal_density_diffrn 1.210
_exptl_crystal_description block
_exptl_crystal_F_000 252
_exptl_crystal_recrystallization_method 'Re-crystallisation from solvent'
_exptl_crystal_size_max 0.605
_exptl_crystal_size_mid 0.474
_exptl_crystal_size_min 0.34
_refine_diff_density_max 0.142
_refine_diff_density_min -0.225
_refine_diff_density_rms 0.058
_refine_ls_extinction_method none
_refine_ls_goodness_of_fit_ref 1.091
_refine_ls_hydrogen_treatment constr
_refine_ls_matrix_type full
_refine_ls_number_parameters 83
_refine_ls_number_reflns 1455
_refine_ls_number_restraints 0
_refine_ls_restrained_S_all 1.091
_refine_ls_R_factor_all 0.0502
_refine_ls_R_factor_gt 0.0432
_refine_ls_shift/su_max 0.000
_refine_ls_shift/su_mean 0.000
_refine_ls_structure_factor_coef Fsqd
_refine_ls_weighting_details 'w=1/[\s^2^(Fo^2^)+(0.0634P)^2^+0.0729P] where P=(Fo^2^+2Fc^2^)/3'
_refine_ls_weighting_scheme calc
_refine_ls_wR_factor_gt 0.1170
_refine_ls_wR_factor_ref 0.1229
_reflns_Friedel_coverage 0.000
_reflns_number_gt 1191
_reflns_number_total 1455
_reflns_threshold_expression 'I > 2\s(I)'
_cod_data_source_file d0nj01268h2.cif
_cod_data_source_block c1_4h_c1
_cod_depositor_comments
;Adding full bibliography for 7059490--7059495.cif.

 Adding full bibliography for 7059490--7059495.cif.
;
_cod_database_code 7059490
_shelx_shelxl_version_number 2018/3
_chemical_oxdiff_formula C16H14O2
_shelx_space_group_comment
;
The symmetry employed for this shelxl refinement is uniquely defined
by the following loop, which should always be used as a source of
symmetry information in preference to the above space-group names.
They are only intended as comments.
;
_shelx_estimated_absorpt_t_max 0.974
_shelx_estimated_absorpt_t_min 0.954
_reflns_odcompleteness_completeness 96.25
_reflns_odcompleteness_iscentric 1
_reflns_odcompleteness_theta 27.42
_olex2_refinement_description
;
1. Fixed Uiso
 At 1.2 times of:
  All C(H) groups
 At 1.5 times of:
  All C(H,H,H) groups
2.a Aromatic/amide H refined with riding coordinates:
 C004(H004), C005(H005), C006(H006), C007(H007)
2.b Idealised Me refined as rotating group:
 C009(H00A,H00B,H00C)
;
_olex2_submission_special_instructions 'No special instructions were received'
_oxdiff_exptl_absorpt_empirical_details
;
Empirical correction (ABSPACK) includes:
- Absorption correction using spherical harmonics
- Frame scaling
;
_oxdiff_exptl_absorpt_empirical_full_max 1.550
_oxdiff_exptl_absorpt_empirical_full_min 0.656

loop_
_space_group_symop_operation_xyz
'x, y, z'
'-x, y+1/2, -z+1/2'
'-x, -y, -z'
'x, -y-1/2, z-1/2'

loop_
_atom_site_label
_atom_site_type_symbol
_atom_site_fract_x
_atom_site_fract_y
_atom_site_fract_z
_atom_site_U_iso_or_equiv
_atom_site_adp_type
_atom_site_occupancy
_atom_site_site_symmetry_order
_atom_site_calc_flag
_atom_site_refinement_flags_posn
_atom_site_refinement_flags_adp
_atom_site_refinement_flags_occupancy
_atom_site_disorder_assembly
_atom_site_disorder_group
O001 O 0.37409(10) 0.42980(17) 0.10668(6) 0.0569(3) Uani 1 1 d . . . . .
C002 C 0.29653(12) 0.4326(2) 0.19553(8) 0.0425(3) Uani 1 1 d . . . . .
C003 C 0.12822(12) 0.4730(2) 0.37306(8) 0.0441(3) Uani 1 1 d . . . . .
C004 C 0.30742(14) 0.2600(2) 0.26791(9) 0.0472(3) Uani 1 1 d . . . . .
H004 H 0.370757 0.130979 0.257551 0.057 Uiso 1 1 calc R U . . .
C005 C 0.22325(14) 0.2816(2) 0.35564(9) 0.0486(3) Uani 1 1 d . . . . .
H005 H 0.230478 0.165519 0.403891 0.058 Uiso 1 1 calc R U . . .
C006 C 0.20223(13) 0.6243(2) 0.21210(9) 0.0483(3) Uani 1 1 d . . . . .
H006 H 0.194743 0.740052 0.163699 0.058 Uiso 1 1 calc R U . . .
C007 C 0.11985(13) 0.6447(2) 0.29937(9) 0.0481(3) Uani 1 1 d . . . . .
H007 H 0.057461 0.774758 0.309645 0.058 Uiso 1 1 calc R U . . .
C008 C 0.03857(13) 0.4923(2) 0.46301(9) 0.0503(3) Uani 1 1 d . . . . .
C009 C 0.46475(18) 0.2316(3) 0.08362(10) 0.0664(4) Uani 1 1 d . . . . .
H00A H 0.512580 0.251898 0.019398 0.100 Uiso 1 1 calc R U . . .
H00B H 0.398022 0.097309 0.081845 0.100 Uiso 1 1 calc R U . . .
H00C H 0.545152 0.210974 0.133982 0.100 Uiso 1 1 calc R U . . .

loop_
_atom_site_aniso_label
_atom_site_aniso_U_11
_atom_site_aniso_U_22
_atom_site_aniso_U_33
_atom_site_aniso_U_23
_atom_site_aniso_U_13
_atom_site_aniso_U_12
O001 0.0622(6) 0.0605(6) 0.0482(5) 0.0044(4) 0.0163(4) 0.0111(4)
C002 0.0395(5) 0.0464(6) 0.0418(6) -0.0015(5) 0.0031(4) 0.0000(5)
C003 0.0402(6) 0.0505(7) 0.0417(6) -0.0070(5) 0.0011(4) -0.0041(5)
C004 0.0486(6) 0.0453(7) 0.0476(6) -0.0007(5) 0.0027(5) 0.0083(5)
C005 0.0540(7) 0.0493(7) 0.0425(6) 0.0041(5) 0.0010(5) 0.0018(5)
C006 0.0478(6) 0.0470(7) 0.0503(6) 0.0071(5) 0.0029(5) 0.0048(5)
C007 0.0432(6) 0.0464(7) 0.0548(7) -0.0054(5) 0.0027(5) 0.0066(5)
C008 0.0463(6) 0.0575(8) 0.0471(6) -0.0085(5) 0.0024(5) -0.0040(6)
C009 0.0715(9) 0.0742(10) 0.0537(8) -0.0042(6) 0.0168(6) 0.0195(7)

loop_
_atom_type_symbol
_atom_type_description
_atom_type_scat_dispersion_real
_atom_type_scat_dispersion_imag
_atom_type_scat_source
C C 0.0033 0.0016 'International Tables Vol C Tables 4.2.6.8 and 6.1.1.4'
H H 0.0000 0.0000 'International Tables Vol C Tables 4.2.6.8 and 6.1.1.4'
O O 0.0106 0.0060 'International Tables Vol C Tables 4.2.6.8 and 6.1.1.4'

loop_
_exptl_crystal_face_index_h
_exptl_crystal_face_index_k
_exptl_crystal_face_index_l
_exptl_crystal_face_perp_dist
5 -3 16 0.1968
12 0 0 0.1413
-10 2 -9 0.2110
-12 0 0 0.1966
0 -2 18 0.2734
2 8 4 0.2381
1 7 -8 0.3734
-2 -8 -4 0.2326
0 2 -18 0.3004
-2 -7 -8 0.2603
2 6 11 0.3037
-1 7 7 0.2748
7 -6 -6 0.2928

loop_
_geom_angle_atom_site_label_1
_geom_angle_atom_site_label_2
_geom_angle_atom_site_label_3
_geom_angle
_geom_angle_site_symmetry_1
_geom_angle_site_symmetry_3
_geom_angle_publ_flag
C002 O001 C009 117.99(10) . . ?
O001 C002 C004 124.54(11) . . ?
O001 C002 C006 115.81(10) . . ?
C006 C002 C004 119.66(11) . . ?
C005 C003 C007 118.06(10) . . ?
C005 C003 C008 121.21(11) . . ?
C007 C003 C008 120.72(11) . . ?
C002 C004 H004 120.3 . . ?
C005 C004 C002 119.49(11) . . ?
C005 C004 H004 120.3 . . ?
C003 C005 H005 119.3 . . ?
C004 C005 C003 121.36(11) . . ?
C004 C005 H005 119.3 . . ?
C002 C006 H006 119.8 . . ?
C007 C006 C002 120.43(11) . . ?
C007 C006 H006 119.8 . . ?
C003 C007 H007 119.5 . . ?
C006 C007 C003 120.99(11) . . ?
C006 C007 H007 119.5 . . ?
C008 C008 C003 178.81(15) 3_566 . ?
O001 C009 H00A 109.5 . . ?
O001 C009 H00B 109.5 . . ?
O001 C009 H00C 109.5 . . ?
H00A C009 H00B 109.5 . . ?
H00A C009 H00C 109.5 . . ?
H00B C009 H00C 109.5 . . ?

loop_
_geom_bond_atom_site_label_1
_geom_bond_atom_site_label_2
_geom_bond_distance
_geom_bond_site_symmetry_2
_geom_bond_publ_flag
O001 C002 1.3635(13) . ?
O001 C009 1.4147(16) . ?
C002 C004 1.3887(17) . ?
C002 C006 1.3853(16) . ?
C003 C005 1.3893(17) . ?
C003 C007 1.3961(17) . ?
C003 C008 1.4338(15) . ?
C004 H004 0.9300 . ?
C004 C005 1.3847(16) . ?
C005 H005 0.9300 . ?
C006 H006 0.9300 . ?
C006 C007 1.3710(16) . ?
C007 H007 0.9300 . ?
C008 C008 1.195(2) 3_566 ?
C009 H00A 0.9600 . ?
C009 H00B 0.9600 . ?
C009 H00C 0.9600 . ?

loop_
_geom_torsion_atom_site_label_1
_geom_torsion_atom_site_label_2
_geom_torsion_atom_site_label_3
_geom_torsion_atom_site_label_4
_geom_torsion
_geom_torsion_site_symmetry_1
_geom_torsion_site_symmetry_2
_geom_torsion_site_symmetry_3
_geom_torsion_site_symmetry_4
_geom_torsion_publ_flag
O001 C002 C004 C005 179.89(10) . . . . ?
O001 C002 C006 C007 -179.64(10) . . . . ?
C002 C004 C005 C003 -0.21(18) . . . . ?
C002 C006 C007 C003 -0.36(18) . . . . ?
C004 C002 C006 C007 0.03(18) . . . . ?
C005 C003 C007 C006 0.39(17) . . . . ?
C006 C002 C004 C005 0.25(18) . . . . ?
C007 C003 C005 C004 -0.10(17) . . . . ?
C008 C003 C005 C004 178.63(10) . . . . ?
C008 C003 C007 C006 -178.35(10) . . . . ?
C009 O001 C002 C004 3.92(18) . . . . ?
C009 O001 C002 C006 -176.42(11) . . . . ?

loop_
_exptl_oxdiff_crystal_face_indexfrac_h
_exptl_oxdiff_crystal_face_indexfrac_k
_exptl_oxdiff_crystal_face_indexfrac_l
_exptl_oxdiff_crystal_face_x
_exptl_oxdiff_crystal_face_y
_exptl_oxdiff_crystal_face_z
5.0795 -2.6197 15.8276 -0.0008 -0.4040 0.9148
11.9707 -0.4492 0.2307 0.0009 -0.9980 0.0637
-10.2735 1.6949 -8.6770 -0.0001 0.8460 -0.5332
-11.9796 0.3795 0.2229 -0.0010 0.9993 -0.0381
0.3682 -2.3182 18.0145 0.0538 -0.0064 0.9985
1.7463 7.7991 4.4671 0.9902 -0.1030 -0.0938
1.0996 7.3676 -7.7708 0.7196 -0.0744 -0.6904
-1.7364 -7.8409 -4.0709 -0.9880 0.1027 0.1154
0.0008 1.9975 -17.9993 -0.0892 -0.0257 -0.9835
-2.0034 -7.0026 -8.0070 -0.9621 0.1211 -0.1170
2.0030 6.0028 11.0062 0.8997 -0.1197 0.3084
-0.9975 7.0029 7.0081 0.9321 0.1268 0.0586
6.9997 -6.0036 -6.0092 -0.7740 -0.6202 -0.0330
